data_2237897
loop_
_publ_author_name
'Afrakssou, Zahra'
'Kandri Rodia, Youssef'
'Capet, Fr\'ed\'eric'
'Essassi, El Mokhtar'
'Rolando, Christian'
'El Ammari, Lahcen'

_publ_section_title
;
 1-(Prop-2-en-1-yl)-3-{[3-(pyridin-4-yl)-4,5-dihydroisoxazol-5-yl]methyl}-1<i>H</i>-anthra[1,2-<i>d</i>]imidazole-2,6,11(3<i>H</i>)-trione
;
_journal_coeditor_code IM2433
_journal_issue 6
_journal_name_full 'Acta Crystallographica Section E'
_journal_page_first o945
_journal_page_last o946
_journal_paper_doi 10.1107/S160053681301369X
_journal_volume 69
_journal_year 2013
_chemical_formula_iupac 'C27 H20 N4 O4'
_chemical_formula_moiety 'C27 H20 N4 O4'
_chemical_formula_sum 'C27 H20 N4 O4'
_chemical_formula_weight 464.47
_chemical_melting_point 443
_chemical_name_systematic
1-(Prop-2-en-1-yl)-3-{[3-(pyridin-4-yl)-4,5-dihydroisoxazol-5-yl]methyl}-1<i>H</i>-anthra[1,2-<i>d</i>]imidazole-2,6,11(3<i>H</i>)-trione
_space_group_IT_number 2
_symmetry_cell_setting triclinic
_symmetry_space_group_name_Hall '-P 1'
_symmetry_space_group_name_H-M 'P -1'
_atom_sites_solution_hydrogens difmap
_atom_sites_solution_primary direct
_atom_sites_solution_secondary difmap
_audit_creation_method SHELXL-97
_cell_angle_alpha 87.1090(10)
_cell_angle_beta 73.6120(10)
_cell_angle_gamma 72.2830(10)
_cell_formula_units_Z 2
_cell_length_a 8.0930(2)
_cell_length_b 12.1191(3)
_cell_length_c 12.2743(2)
_cell_measurement_reflns_used 8485
_cell_measurement_temperature 296(2)
_cell_measurement_theta_max 26.03
_cell_measurement_theta_min 2.75
_cell_volume 1099.35(4)
_computing_cell_refinement 'SAINT-Plus (Bruker, 2009)'
_computing_data_collection 'APEX2 (Bruker, 2009)'
_computing_data_reduction 'SAINT-Plus (Bruker, 2009)'
_computing_molecular_graphics 'ORTEP-3 for Windows (Farrugia, 2012)'
_computing_publication_material 'PLATON (Spek, 2009) and publCIF (Westrip, 2010)'
_computing_structure_refinement 'SHELXL97 (Sheldrick, 2008)'
_computing_structure_solution 'SHELXS97 (Sheldrick, 2008)'
_diffrn_ambient_temperature 296(2)
_diffrn_measured_fraction_theta_full 0.999
_diffrn_measured_fraction_theta_max 0.999
_diffrn_measurement_device_type 'Bruker APEXII CCD'
_diffrn_measurement_method '\f and \w scans'
_diffrn_radiation_monochromator graphite
_diffrn_radiation_source 'microfocus source'
_diffrn_radiation_type MoK\a
_diffrn_radiation_wavelength 0.71073
_diffrn_reflns_av_R_equivalents 0.0310
_diffrn_reflns_av_sigmaI/netI 0.0240
_diffrn_reflns_limit_h_max 10
_diffrn_reflns_limit_h_min -10
_diffrn_reflns_limit_k_max 16
_diffrn_reflns_limit_k_min -16
_diffrn_reflns_limit_l_max 16
_diffrn_reflns_limit_l_min -16
_diffrn_reflns_number 36799
_diffrn_reflns_theta_full 28.70
_diffrn_reflns_theta_max 28.70
_diffrn_reflns_theta_min 1.73
_exptl_absorpt_coefficient_mu 0.097
_exptl_absorpt_correction_type none
_exptl_crystal_colour orange
_exptl_crystal_density_diffrn 1.403
_exptl_crystal_density_method 'not measured'
_exptl_crystal_description block
_exptl_crystal_F_000 484
_exptl_crystal_size_max 0.14
_exptl_crystal_size_mid 0.10
_exptl_crystal_size_min 0.08
_refine_diff_density_max 0.374
_refine_diff_density_min -0.204
_refine_ls_extinction_method none
_refine_ls_goodness_of_fit_ref 1.024
_refine_ls_hydrogen_treatment constr
_refine_ls_matrix_type full
_refine_ls_number_parameters 316
_refine_ls_number_reflns 5659
_refine_ls_number_restraints 0
_refine_ls_restrained_S_all 1.024
_refine_ls_R_factor_all 0.0750
_refine_ls_R_factor_gt 0.0475
_refine_ls_shift/su_max 0.000
_refine_ls_shift/su_mean 0.000
_refine_ls_structure_factor_coef Fsqd
_refine_ls_weighting_details 'calc w=1/[\s^2^(Fo^2^)+(0.0711P)^2^+0.2464P] where P=(Fo^2^+2Fc^2^)/3'
_refine_ls_weighting_scheme calc
_refine_ls_wR_factor_gt 0.1276
_refine_ls_wR_factor_ref 0.1480
_reflns_number_gt 3900
_reflns_number_total 5659
_reflns_threshold_expression I>2\s(I)
_cod_data_source_file im2433.cif
_cod_data_source_block I
_cod_database_code 2237897
_cod_database_fobs_code 2237897

loop_
_symmetry_equiv_pos_as_xyz
'x, y, z'
'-x, -y, -z'

loop_
_atom_site_type_symbol
_atom_site_label
_atom_site_fract_x
_atom_site_fract_y
_atom_site_fract_z
_atom_site_U_iso_or_equiv
_atom_site_adp_type
_atom_site_calc_flag
_atom_site_refinement_flags
_atom_site_occupancy
_atom_site_symmetry_multiplicity
C C1 0.5114(2) 0.62606(14) 1.11854(16) 0.0495(4) Uani d . 1 1
C C2 0.3824(3) 0.73461(16) 1.1261(2) 0.0637(5) Uani d . 1 1
H H2 0.3864 0.7808 1.0631 0.076 Uiso calc R 1 1
C C3 0.2504(3) 0.77342(18) 1.2256(2) 0.0742(7) Uani d . 1 1
H H3 0.1658 0.8462 1.2302 0.089 Uiso calc R 1 1
C C4 0.2421(3) 0.70528(19) 1.3189(2) 0.0739(6) Uani d . 1 1
H H4 0.1509 0.7316 1.3860 0.089 Uiso calc R 1 1
C C5 0.3689(3) 0.59784(17) 1.31336(19) 0.0637(5) Uani d . 1 1
H H5 0.3630 0.5521 1.3766 0.076 Uiso calc R 1 1
C C6 0.5051(2) 0.55819(14) 1.21343(15) 0.0488(4) Uani d . 1 1
C C7 0.6385(2) 0.44158(14) 1.20925(14) 0.0463(4) Uani d . 1 1
C C8 0.7922(2) 0.40617(13) 1.10555(13) 0.0383(3) Uani d . 1 1
C C9 0.7841(2) 0.46768(13) 1.00512(13) 0.0417(3) Uani d . 1 1
C C10 0.6459(2) 0.58148(15) 1.00850(16) 0.0498(4) Uani d . 1 1
C C11 0.93761(19) 0.30551(12) 1.09642(12) 0.0362(3) Uani d . 1 1
C C12 1.0529(2) 0.26122(13) 0.98806(12) 0.0376(3) Uani d . 1 1
C C13 1.0379(2) 0.31860(15) 0.89005(13) 0.0464(4) Uani d . 1 1
H H13 1.1144 0.2877 0.8194 0.056 Uiso calc R 1 1
C C14 0.9049(2) 0.42393(15) 0.90068(14) 0.0478(4) Uani d . 1 1
H H14 0.8960 0.4666 0.8363 0.057 Uiso calc R 1 1
C C15 1.1529(2) 0.14078(13) 1.11712(13) 0.0382(3) Uani d . 1 1
C C16 0.9718(2) 0.24952(15) 1.29631(13) 0.0481(4) Uani d . 1 1
H H16A 1.0353 0.1796 1.3274 0.058 Uiso calc R 1 1
H H16B 0.8438 0.2670 1.3348 0.058 Uiso calc R 1 1
C C17 1.0362(3) 0.34735(19) 1.31752(16) 0.0659(5) Uani d . 1 1
H H17 1.1552 0.3440 1.2807 0.079 Uiso calc R 1 1
C C18 0.9359(5) 0.4370(2) 1.3844(2) 0.1064(10) Uani d . 1 1
H H18A 0.8164 0.4428 1.4223 0.128 Uiso calc R 1 1
H H18B 0.9836 0.4953 1.3942 0.128 Uiso calc R 1 1
C C19 1.3115(2) 0.07767(14) 0.91585(13) 0.0418(4) Uani d . 1 1
H H19A 1.4231 0.0492 0.9374 0.050 Uiso calc R 1 1
H H19B 1.3360 0.1169 0.8450 0.050 Uiso calc R 1 1
C C20 1.2483(2) -0.02358(14) 0.89840(13) 0.0426(4) Uani d . 1 1
H H20 1.2199 -0.0630 0.9698 0.051 Uiso calc R 1 1
C C21 1.3846(2) -0.10974(14) 0.80505(14) 0.0473(4) Uani d . 1 1
H H21A 1.5044 -0.1010 0.7885 0.057 Uiso calc R 1 1
H H21B 1.3904 -0.1891 0.8245 0.057 Uiso calc R 1 1
C C22 1.3037(2) -0.07338(14) 0.70869(13) 0.0433(4) Uani d . 1 1
C C23 1.3916(2) -0.11054(15) 0.58912(14) 0.0464(4) Uani d . 1 1
C C24 1.5579(3) -0.19406(17) 0.55610(16) 0.0622(5) Uani d . 1 1
H H24 1.6145 -0.2309 0.6101 0.075 Uiso calc R 1 1
C C25 1.6397(3) -0.2224(2) 0.44121(19) 0.0754(6) Uani d . 1 1
H H25 1.7517 -0.2789 0.4207 0.090 Uiso calc R 1 1
C C26 1.4083(4) -0.0959(2) 0.39166(17) 0.0716(6) Uani d . 1 1
H H26 1.3550 -0.0618 0.3354 0.086 Uiso calc R 1 1
C C27 1.3145(3) -0.06123(18) 0.50314(15) 0.0581(5) Uani d . 1 1
H H27 1.2015 -0.0057 0.5206 0.070 Uiso calc R 1 1
N N1 1.00212(17) 0.22965(11) 1.17475(10) 0.0385(3) Uani d . 1 1
N N2 1.17735(17) 0.15961(11) 1.00326(10) 0.0391(3) Uani d . 1 1
N N3 1.14308(19) -0.00366(13) 0.73868(12) 0.0502(4) Uani d . 1 1
N N4 1.5695(3) -0.17468(18) 0.35938(15) 0.0773(6) Uani d . 1 1
O O1 0.61239(19) 0.37492(12) 1.28523(12) 0.0702(4) Uani d . 1 1
O O2 0.6424(2) 0.63732(13) 0.92318(13) 0.0750(4) Uani d . 1 1
O O3 1.24659(15) 0.06244(10) 1.15952(9) 0.0478(3) Uani d . 1 1
O O4 1.08962(15) 0.01876(11) 0.85700(10) 0.0524(3) Uani d . 1 1

loop_
_atom_site_aniso_label
_atom_site_aniso_U_11
_atom_site_aniso_U_22
_atom_site_aniso_U_33
_atom_site_aniso_U_12
_atom_site_aniso_U_13
_atom_site_aniso_U_23
C1 0.0437(9) 0.0358(8) 0.0712(11) -0.0073(7) -0.0243(8) 0.0000(8)
C2 0.0596(12) 0.0400(10) 0.0947(15) -0.0030(8) -0.0391(11) 0.0001(10)
C3 0.0565(12) 0.0461(11) 0.1142(19) 0.0086(9) -0.0374(12) -0.0199(12)
C4 0.0505(11) 0.0595(13) 0.0962(17) 0.0019(9) -0.0117(11) -0.0244(12)
C5 0.0499(10) 0.0529(11) 0.0731(13) -0.0035(8) -0.0046(9) -0.0098(9)
C6 0.0404(8) 0.0387(9) 0.0618(10) -0.0068(7) -0.0107(7) -0.0039(7)
C7 0.0421(8) 0.0378(8) 0.0510(9) -0.0075(7) -0.0056(7) 0.0013(7)
C8 0.0387(8) 0.0332(7) 0.0417(8) -0.0095(6) -0.0105(6) 0.0011(6)
C9 0.0428(8) 0.0371(8) 0.0479(9) -0.0112(6) -0.0186(7) 0.0064(6)
C10 0.0497(9) 0.0415(9) 0.0625(11) -0.0120(7) -0.0259(8) 0.0115(8)
C11 0.0379(7) 0.0337(7) 0.0350(7) -0.0096(6) -0.0086(6) 0.0019(6)
C12 0.0368(7) 0.0378(8) 0.0374(7) -0.0095(6) -0.0107(6) -0.0015(6)
C13 0.0504(9) 0.0511(10) 0.0351(8) -0.0126(8) -0.0109(7) 0.0002(7)
C14 0.0559(10) 0.0498(10) 0.0400(8) -0.0161(8) -0.0184(7) 0.0104(7)
C15 0.0361(7) 0.0371(8) 0.0392(8) -0.0081(6) -0.0102(6) -0.0004(6)
C16 0.0589(10) 0.0446(9) 0.0329(8) -0.0097(8) -0.0073(7) 0.0039(6)
C17 0.0908(15) 0.0682(13) 0.0444(10) -0.0304(12) -0.0208(10) 0.0021(9)
C18 0.173(3) 0.0811(18) 0.0647(15) -0.0454(19) -0.0226(17) -0.0155(13)
C19 0.0333(7) 0.0453(9) 0.0395(8) -0.0044(6) -0.0055(6) -0.0059(6)
C20 0.0400(8) 0.0430(8) 0.0386(8) -0.0065(6) -0.0079(6) -0.0011(6)
C21 0.0465(9) 0.0412(9) 0.0468(9) -0.0034(7) -0.0109(7) -0.0057(7)
C22 0.0423(8) 0.0434(9) 0.0439(8) -0.0153(7) -0.0083(7) -0.0019(7)
C23 0.0532(9) 0.0459(9) 0.0426(8) -0.0237(8) -0.0075(7) -0.0013(7)
C24 0.0672(12) 0.0572(11) 0.0503(10) -0.0154(9) -0.0008(9) -0.0049(8)
C25 0.0807(15) 0.0671(14) 0.0613(13) -0.0206(12) 0.0070(11) -0.0112(11)
C26 0.1029(18) 0.0818(15) 0.0465(10) -0.0523(15) -0.0207(11) 0.0064(10)
C27 0.0685(12) 0.0629(12) 0.0505(10) -0.0312(10) -0.0166(9) 0.0033(9)
N1 0.0419(7) 0.0348(6) 0.0330(6) -0.0055(5) -0.0083(5) 0.0013(5)
N2 0.0373(6) 0.0388(7) 0.0349(6) -0.0040(5) -0.0078(5) -0.0020(5)
N3 0.0441(8) 0.0569(9) 0.0486(8) -0.0131(7) -0.0127(6) -0.0051(7)
N4 0.1033(16) 0.0782(13) 0.0495(10) -0.0441(12) -0.0005(10) -0.0073(9)
O1 0.0647(8) 0.0511(8) 0.0652(8) -0.0048(6) 0.0122(6) 0.0122(6)
O2 0.0784(10) 0.0606(9) 0.0739(9) -0.0016(7) -0.0277(8) 0.0263(7)
O3 0.0435(6) 0.0452(6) 0.0494(6) -0.0029(5) -0.0168(5) 0.0054(5)
O4 0.0367(6) 0.0643(8) 0.0502(7) -0.0081(5) -0.0083(5) -0.0125(6)

loop_
_atom_type_symbol
_atom_type_description
_atom_type_scat_dispersion_real
_atom_type_scat_dispersion_imag
_atom_type_scat_source
C C 0.0033 0.0016 'International Tables Vol C Tables 4.2.6.8 and 6.1.1.4'
H H 0.0000 0.0000 'International Tables Vol C Tables 4.2.6.8 and 6.1.1.4'
N N 0.0061 0.0033 'International Tables Vol C Tables 4.2.6.8 and 6.1.1.4'
O O 0.0106 0.0060 'International Tables Vol C Tables 4.2.6.8 and 6.1.1.4'

loop_
_geom_angle_atom_site_label_1
_geom_angle_atom_site_label_2
_geom_angle_atom_site_label_3
_geom_angle
C6 C1 C2 119.35(18)
C6 C1 C10 120.62(15)
C2 C1 C10 119.92(17)
C3 C2 C1 120.4(2)
C3 C2 H2 119.8
C1 C2 H2 119.8
C2 C3 C4 120.29(19)
C2 C3 H3 119.9
C4 C3 H3 119.9
C3 C4 C5 120.2(2)
C3 C4 H4 119.9
C5 C4 H4 119.9
C4 C5 C6 120.1(2)
C4 C5 H5 120.0
C6 C5 H5 120.0
C5 C6 C1 119.71(17)
C5 C6 C7 118.96(17)
C1 C6 C7 121.30(15)
O1 C7 C8 121.68(15)
O1 C7 C6 120.30(15)
C8 C7 C6 117.76(14)
C11 C8 C9 116.86(13)
C11 C8 C7 123.26(14)
C9 C8 C7 119.39(14)
C14 C9 C8 121.33(15)
C14 C9 C10 117.88(15)
C8 C9 C10 120.79(15)
O2 C10 C1 120.60(16)
O2 C10 C9 121.25(17)
C1 C10 C9 118.15(15)
N1 C11 C8 134.04(13)
N1 C11 C12 106.27(12)
C8 C11 C12 119.68(13)
C13 C12 N2 129.78(14)
C13 C12 C11 122.57(14)
N2 C12 C11 107.59(13)
C12 C13 C14 117.41(14)
C12 C13 H13 121.3
C14 C13 H13 121.3
C13 C14 C9 121.59(15)
C13 C14 H14 119.2
C9 C14 H14 119.2
O3 C15 N2 126.58(14)
O3 C15 N1 126.66(14)
N2 C15 N1 106.75(13)
N1 C16 C17 111.20(13)
N1 C16 H16A 109.4
C17 C16 H16A 109.4
N1 C16 H16B 109.4
C17 C16 H16B 109.4
H16A C16 H16B 108.0
C18 C17 C16 123.9(2)
C18 C17 H17 118.1
C16 C17 H17 118.1
C17 C18 H18A 120.0
C17 C18 H18B 120.0
H18A C18 H18B 120.0
N2 C19 C20 111.63(12)
N2 C19 H19A 109.3
C20 C19 H19A 109.3
N2 C19 H19B 109.3
C20 C19 H19B 109.3
H19A C19 H19B 108.0
O4 C20 C19 108.93(13)
O4 C20 C21 104.00(12)
C19 C20 C21 112.82(13)
O4 C20 H20 110.3
C19 C20 H20 110.3
C21 C20 H20 110.3
C22 C21 C20 100.34(13)
C22 C21 H21A 111.7
C20 C21 H21A 111.7
C22 C21 H21B 111.7
C20 C21 H21B 111.7
H21A C21 H21B 109.5
N3 C22 C23 120.26(16)
N3 C22 C21 113.77(14)
C23 C22 C21 125.98(15)
C24 C23 C27 116.82(17)
C24 C23 C22 121.28(17)
C27 C23 C22 121.87(17)
C23 C24 C25 119.1(2)
C23 C24 H24 120.4
C25 C24 H24 120.4
N4 C25 C24 124.4(2)
N4 C25 H25 117.8
C24 C25 H25 117.8
N4 C26 C27 124.4(2)
N4 C26 H26 117.8
C27 C26 H26 117.8
C26 C27 C23 119.0(2)
C26 C27 H27 120.5
C23 C27 H27 120.5
C15 N1 C11 109.31(12)
C15 N1 C16 118.49(13)
C11 N1 C16 129.16(13)
C15 N2 C12 109.96(12)
C15 N2 C19 122.55(13)
C12 N2 C19 127.42(13)
C22 N3 O4 109.39(13)
C25 N4 C26 116.19(19)
N3 O4 C20 108.52(11)

loop_
_geom_bond_atom_site_label_1
_geom_bond_atom_site_label_2
_geom_bond_distance
C1 C6 1.390(3)
C1 C2 1.397(2)
C1 C10 1.479(3)
C2 C3 1.368(3)
C2 H2 0.9300
C3 C4 1.376(3)
C3 H3 0.9300
C4 C5 1.382(3)
C4 H4 0.9300
C5 C6 1.387(2)
C5 H5 0.9300
C6 C7 1.487(2)
C7 O1 1.218(2)
C7 C8 1.479(2)
C8 C11 1.397(2)
C8 C9 1.415(2)
C9 C14 1.388(2)
C9 C10 1.482(2)
C10 O2 1.220(2)
C11 N1 1.3943(19)
C11 C12 1.412(2)
C12 C13 1.376(2)
C12 N2 1.3760(19)
C13 C14 1.381(2)
C13 H13 0.9300
C14 H14 0.9300
C15 O3 1.2171(18)
C15 N2 1.3726(19)
C15 N1 1.3927(19)
C16 N1 1.4621(19)
C16 C17 1.493(3)
C16 H16A 0.9700
C16 H16B 0.9700
C17 C18 1.300(3)
C17 H17 0.9300
C18 H18A 0.9300
C18 H18B 0.9300
C19 N2 1.4525(18)
C19 C20 1.511(2)
C19 H19A 0.9700
C19 H19B 0.9700
C20 O4 1.453(2)
C20 C21 1.525(2)
C20 H20 0.9800
C21 C22 1.494(2)
C21 H21A 0.9700
C21 H21B 0.9700
C22 N3 1.278(2)
C22 C23 1.465(2)
C23 C24 1.380(3)
C23 C27 1.393(3)
C24 C25 1.389(3)
C24 H24 0.9300
C25 N4 1.315(3)
C25 H25 0.9300
C26 N4 1.326(3)
C26 C27 1.380(3)
C26 H26 0.9300
C27 H27 0.9300
N3 O4 1.4084(18)

loop_
_geom_hbond_atom_site_label_D
_geom_hbond_atom_site_label_H
_geom_hbond_atom_site_label_A
_geom_hbond_site_symmetry_A
_geom_hbond_distance_DH
_geom_hbond_distance_HA
_geom_hbond_distance_DA
_geom_hbond_angle_DHA
C3 H3 N3 2_667 0.93 2.58 3.471(2) 160.0
C3 H3 O4 2_667 0.93 2.67 3.470(2) 145.1
C19 H19A O3 2_857 0.97 2.56 3.3356(19) 136.9
C21 H21A O3 2_857 0.97 2.45 3.350(2) 153.7

loop_
_geom_torsion_atom_site_label_1
_geom_torsion_atom_site_label_2
_geom_torsion_atom_site_label_3
_geom_torsion_atom_site_label_4
_geom_torsion
C6 C1 C2 C3 -0.5(3)
C10 C1 C2 C3 175.79(17)
C1 C2 C3 C4 -0.7(3)
C2 C3 C4 C5 1.0(3)
C3 C4 C5 C6 -0.1(3)
C4 C5 C6 C1 -1.1(3)
C4 C5 C6 C7 -179.20(18)
C2 C1 C6 C5 1.4(3)
C10 C1 C6 C5 -174.83(17)
C2 C1 C6 C7 179.42(16)
C10 C1 C6 C7 3.2(3)
C5 C6 C7 O1 11.5(3)
C1 C6 C7 O1 -166.50(18)
C5 C6 C7 C8 -174.24(16)
C1 C6 C7 C8 7.7(2)
O1 C7 C8 C11 -13.9(3)
C6 C7 C8 C11 171.97(15)
O1 C7 C8 C9 157.86(17)
C6 C7 C8 C9 -16.3(2)
C11 C8 C9 C14 6.1(2)
C7 C8 C9 C14 -166.19(15)
C11 C8 C9 C10 -173.72(14)
C7 C8 C9 C10 14.0(2)
C6 C1 C10 O2 174.24(18)
C2 C1 C10 O2 -2.0(3)
C6 C1 C10 C9 -5.8(2)
C2 C1 C10 C9 178.01(15)
C14 C9 C10 O2 -2.8(3)
C8 C9 C10 O2 176.99(16)
C14 C9 C10 C1 177.19(15)
C8 C9 C10 C1 -3.0(2)
C9 C8 C11 N1 172.45(16)
C7 C8 C11 N1 -15.6(3)
C9 C8 C11 C12 -8.8(2)
C7 C8 C11 C12 163.18(14)
N1 C11 C12 C13 -175.20(14)
C8 C11 C12 C13 5.7(2)
N1 C11 C12 N2 2.14(16)
C8 C11 C12 N2 -176.96(13)
N2 C12 C13 C14 -176.07(16)
C11 C12 C13 C14 0.6(2)
C12 C13 C14 C9 -3.5(3)
C8 C9 C14 C13 0.1(3)
C10 C9 C14 C13 179.91(15)
N1 C16 C17 C18 125.5(2)
N2 C19 C20 O4 63.70(16)
N2 C19 C20 C21 178.64(13)
O4 C20 C21 C22 18.17(16)
C19 C20 C21 C22 -99.71(15)
C20 C21 C22 N3 -12.02(19)
C20 C21 C22 C23 168.07(15)
N3 C22 C23 C24 -173.79(16)
C21 C22 C23 C24 6.1(3)
N3 C22 C23 C27 8.2(3)
C21 C22 C23 C27 -171.93(16)
C27 C23 C24 C25 1.2(3)
C22 C23 C24 C25 -176.92(17)
C23 C24 C25 N4 0.0(3)
N4 C26 C27 C23 0.3(3)
C24 C23 C27 C26 -1.4(3)
C22 C23 C27 C26 176.75(16)
O3 C15 N1 C11 176.95(15)
N2 C15 N1 C11 -2.11(16)
O3 C15 N1 C16 14.9(2)
N2 C15 N1 C16 -164.21(13)
C8 C11 N1 C15 178.90(16)
C12 C11 N1 C15 -0.01(16)
C8 C11 N1 C16 -21.5(3)
C12 C11 N1 C16 159.59(15)
C17 C16 N1 C15 99.02(18)
C17 C16 N1 C11 -59.0(2)
O3 C15 N2 C12 -175.56(15)
N1 C15 N2 C12 3.51(17)
O3 C15 N2 C19 7.3(2)
N1 C15 N2 C19 -173.60(13)
C13 C12 N2 C15 173.53(16)
C11 C12 N2 C15 -3.55(17)
C13 C12 N2 C19 -9.5(3)
C11 C12 N2 C19 173.38(13)
C20 C19 N2 C15 78.33(18)
C20 C19 N2 C12 -98.24(18)
C23 C22 N3 O4 -179.88(13)
C21 C22 N3 O4 0.2(2)
C24 C25 N4 C26 -1.1(3)
C27 C26 N4 C25 1.0(3)
C22 N3 O4 C20 12.78(18)
C19 C20 O4 N3 100.89(14)
C21 C20 O4 N3 -19.64(16)
